data_4332888
loop_
_publ_author_name
'Piedra-Garza, Luis Fernando'
'K\"ockerling, Martin'

_publ_section_title
;
 Straightforward Synthesis and Structure of a New Starting Material for
 Niobium Cluster Phases:&#x00A0; [Nb6Cli12(CH3OH)a4Cla2]&#x00B7;6CH3OH
;
_journal_issue 22
_journal_name_full 'Inorganic Chemistry'
_journal_page_first 8829
_journal_page_last 8831
_journal_paper_doi 10.1021/ic061020q
_journal_volume 45
_journal_year 2006
_chemical_formula_moiety 'C4 H16 Nb6 Cl14, 6 C H4 O'
_chemical_formula_sum 'C10 H40 Cl14 Nb6 O10'
_chemical_formula_weight 1374.18
_space_group_IT_number 2
_symmetry_cell_setting triclinic
_symmetry_space_group_name_Hall '-P 1'
_symmetry_space_group_name_H-M 'P -1'
_atom_sites_solution_hydrogens geom
_atom_sites_solution_primary direct
_atom_sites_solution_secondary difmap
_audit_creation_method 'ct.exe (M. K\"ockerling, 1996)'
_cell_angle_alpha 67.530(7)
_cell_angle_beta 89.104(7)
_cell_angle_gamma 65.392(6)
_cell_formula_units_Z 1
_cell_length_a 9.9648(8)
_cell_length_b 10.0443(9)
_cell_length_c 12.0320(11)
_cell_measurement_reflns_used 19272
_cell_measurement_temperature 293(2)
_cell_measurement_theta_max 29.25
_cell_measurement_theta_min 2.3
_cell_volume 996.91(17)
_computing_cell_refinement 'X-AREA (Stoe & Cie GmbH)'
_computing_data_collection 'X-AREA (Stoe & Cie GmbH)'
_computing_data_reduction 'STOE XRED32 1.28b (Stoe & Cie GmbH)'
_computing_molecular_graphics 'Bruker SHELXTL'
_computing_publication_material 'Bruker SHELXTL'
_computing_structure_refinement 'SHELXL-97 (Sheldrick, 1997)'
_computing_structure_solution 'SHELXS-97 (Sheldrick, 1990)'
_diffrn_ambient_temperature 293(2)
_diffrn_measured_fraction_theta_full 0.991
_diffrn_measured_fraction_theta_max 0.991
_diffrn_measurement_device_type 'STOE IPDS II'
_diffrn_measurement_method '\w scans'
_diffrn_radiation_monochromator graphite
_diffrn_radiation_source 'fine-focus sealed tube'
_diffrn_radiation_type MoK\a
_diffrn_radiation_wavelength 0.71073
_diffrn_reflns_av_R_equivalents 0.0523
_diffrn_reflns_av_sigmaI/netI 0.0486
_diffrn_reflns_limit_h_max 13
_diffrn_reflns_limit_h_min -13
_diffrn_reflns_limit_k_max 13
_diffrn_reflns_limit_k_min -13
_diffrn_reflns_limit_l_max 16
_diffrn_reflns_limit_l_min -16
_diffrn_reflns_number 19219
_diffrn_reflns_theta_full 29.22
_diffrn_reflns_theta_max 29.22
_diffrn_reflns_theta_min 2.28
_diffrn_standards_decay_% 0.0
_exptl_absorpt_coefficient_mu 2.642
_exptl_absorpt_correction_T_max 0.4309
_exptl_absorpt_correction_T_min 0.3564
_exptl_absorpt_correction_type multi-scan
_exptl_absorpt_process_details
;
 r.h. blessing, acta cryst. (1995), a51, 33-38
;
_exptl_crystal_colour green
_exptl_crystal_density_diffrn 2.289
_exptl_crystal_description irregular
_exptl_crystal_F_000 664
_exptl_crystal_size_max 0.32
_exptl_crystal_size_mid 0.28
_exptl_crystal_size_min 0.22
_refine_diff_density_max 1.124
_refine_diff_density_min -0.941
_refine_diff_density_rms 0.183
_refine_ls_extinction_coef 0.0003(3)
_refine_ls_extinction_expression Fc^*^=kFc[1+0.001xFc^2^\l^3^/sin(2\q)]^-1/4^
_refine_ls_extinction_method SHELXL
_refine_ls_goodness_of_fit_ref 1.161
_refine_ls_hydrogen_treatment mixed
_refine_ls_matrix_type full
_refine_ls_number_parameters 202
_refine_ls_number_reflns 5358
_refine_ls_number_restraints 5
_refine_ls_restrained_S_all 1.161
_refine_ls_R_factor_all 0.0654
_refine_ls_R_factor_gt 0.0484
_refine_ls_shift/su_max 0.000
_refine_ls_shift/su_mean 0.000
_refine_ls_structure_factor_coef Fsqd
_refine_ls_weighting_details 'calc w=1/[\s^2^(Fo^2^)+(0.0240P)^2^+6.2247P] where P=(Fo^2^+2Fc^2^)/3'
_refine_ls_weighting_scheme calc
_refine_ls_wR_factor_gt 0.1065
_refine_ls_wR_factor_ref 0.1103
_reflns_number_gt 4192
_reflns_number_total 5358
_reflns_threshold_expression >2sigma(I)
_cod_data_source_file ic061020qsup1.cif
_cod_data_source_block Nb6Cl14(MeOH)4*6MeOH
_cod_original_cell_volume 996.91(15)
_cod_original_sg_symbol_H-M P-1
_cod_database_code 4332888

loop_
_symmetry_equiv_pos_as_xyz
'x, y, z'
'-x, -y, -z'

loop_
_atom_site_label
_atom_site_type_symbol
_atom_site_fract_x
_atom_site_fract_y
_atom_site_fract_z
_atom_site_U_iso_or_equiv
_atom_site_adp_type
_atom_site_occupancy
_atom_site_symmetry_multiplicity
_atom_site_calc_flag
_atom_site_refinement_flags
Nb1 Nb 0.61692(6) 0.62522(6) 0.50452(5) 0.02372(13) Uani 1 1 d .
Nb2 Nb 0.57122(6) 0.49190(6) 0.34076(5) 0.02404(13) Uani 1 1 d .
Nb3 Nb 0.68857(6) 0.28394(6) 0.59954(5) 0.02402(13) Uani 1 1 d .
Cl1 Cl 0.9214(2) 0.0163(2) 0.72189(17) 0.0406(4) Uani 1 1 d .
Cl2 Cl 0.7219(2) 0.6404(2) 0.31612(16) 0.0344(4) Uani 1 1 d .
Cl3 Cl 0.5548(2) 0.6565(2) 0.69508(15) 0.0342(3) Uani 1 1 d .
Cl4 Cl 0.3652(2) 0.7417(2) 0.19485(14) 0.0356(4) Uani 1 1 d .
Cl5 Cl 0.42043(19) 0.89903(17) 0.39087(15) 0.0322(3) Uani 1 1 d .
Cl6 Cl 0.85721(18) 0.39854(19) 0.62001(16) 0.0347(4) Uani 1 1 d .
Cl7 Cl 0.80318(19) 0.24082(19) 0.42629(16) 0.0333(3) Uani 1 1 d .
O1 O 0.7433(6) 0.7611(6) 0.5127(5) 0.0411(12) Uani 1 1 d D
H1 H 0.789(10) 0.722(11) 0.585(3) 0.062 Uiso 1 1 d D
C1 C 0.7692(10) 0.8849(10) 0.4190(8) 0.049(2) Uani 1 1 d .
H1A H 0.8557 0.8890 0.4486 0.074 Uiso 1 1 calc R
H1B H 0.6834 0.9868 0.3974 0.074 Uiso 1 1 calc R
H1C H 0.7859 0.8614 0.3483 0.074 Uiso 1 1 calc R
O2 O 0.6500(7) 0.4879(6) 0.1636(5) 0.0410(12) Uani 1 1 d D
H2 H 0.638(11) 0.581(5) 0.116(7) 0.061 Uiso 1 1 d D
C2 C 0.6991(14) 0.3716(13) 0.1169(9) 0.067(3) Uani 1 1 d .
H2A H 0.7620 0.3934 0.0582 0.101 Uiso 1 1 calc R
H2B H 0.6142 0.3738 0.0782 0.101 Uiso 1 1 calc R
H2C H 0.7549 0.2674 0.1821 0.101 Uiso 1 1 calc R
O3 O 0.8594(11) 0.7285(9) 0.7180(8) 0.090(3) Uani 1 1 d D
H3 H 0.903(14) 0.786(14) 0.715(14) 0.135 Uiso 1 1 d D
C3 C 0.9402(13) 0.5873(13) 0.8165(10) 0.068(3) Uani 1 1 d .
H3A H 0.9665 0.6094 0.8818 0.102 Uiso 1 1 calc R
H3B H 1.0298 0.5238 0.7945 0.102 Uiso 1 1 calc R
H3C H 0.8813 0.5294 0.8428 0.102 Uiso 1 1 calc R
O4 O 0.6452(10) 0.7457(11) -0.0014(8) 0.081(2) Uani 1 1 d D
H4 H 0.731(7) 0.743(18) 0.004(14) 0.122 Uiso 1 1 d D
C4 C 0.5266(17) 0.8674(15) -0.0891(10) 0.087(4) Uani 1 1 d .
H4A H 0.4357 0.8836 -0.0560 0.130 Uiso 1 1 calc R
H4B H 0.5219 0.8399 -0.1567 0.130 Uiso 1 1 calc R
H4C H 0.5386 0.9643 -0.1166 0.130 Uiso 1 1 calc R
O5 O 0.8679(12) 0.8338(12) -0.0138(7) 0.096(3) Uani 1 1 d D
H5 H 0.871(19) 0.887(17) -0.087(5) 0.145 Uiso 1 1 d D
C5 C 0.9121(17) 0.8695(18) 0.0771(11) 0.095(4) Uani 1 1 d .
H5AA H 0.8636 0.9837 0.0530 0.142 Uiso 1 1 calc R
H5BA H 1.0188 0.8319 0.0882 0.142 Uiso 1 1 calc R
H5CA H 0.8842 0.8174 0.1523 0.142 Uiso 1 1 calc R

loop_
_atom_site_aniso_label
_atom_site_aniso_U_11
_atom_site_aniso_U_22
_atom_site_aniso_U_33
_atom_site_aniso_U_23
_atom_site_aniso_U_13
_atom_site_aniso_U_12
Nb1 0.0255(3) 0.0198(2) 0.0266(3) -0.0085(2) 0.0044(2) -0.0117(2)
Nb2 0.0279(3) 0.0218(2) 0.0236(3) -0.0095(2) 0.0067(2) -0.0122(2)
Nb3 0.0250(3) 0.0186(2) 0.0254(3) -0.0065(2) 0.0030(2) -0.0092(2)
Cl1 0.0363(9) 0.0280(8) 0.0435(10) -0.0073(7) -0.0003(7) -0.0084(7)
Cl2 0.0411(9) 0.0370(8) 0.0368(8) -0.0172(7) 0.0173(7) -0.0263(7)
Cl3 0.0436(9) 0.0375(8) 0.0338(8) -0.0206(7) 0.0105(7) -0.0237(7)
Cl4 0.0397(9) 0.0311(8) 0.0245(7) -0.0057(6) 0.0027(6) -0.0107(7)
Cl5 0.0339(8) 0.0191(6) 0.0399(8) -0.0083(6) 0.0048(7) -0.0119(6)
Cl6 0.0276(8) 0.0277(7) 0.0440(9) -0.0108(7) -0.0009(7) -0.0114(6)
Cl7 0.0311(8) 0.0270(7) 0.0382(8) -0.0148(6) 0.0106(7) -0.0087(6)
O1 0.049(3) 0.037(3) 0.040(3) -0.009(2) 0.000(2) -0.028(3)
C1 0.059(5) 0.047(4) 0.064(5) -0.032(4) 0.024(4) -0.037(4)
O2 0.058(3) 0.032(3) 0.032(3) -0.011(2) 0.017(2) -0.021(3)
C2 0.094(8) 0.067(6) 0.063(6) -0.045(5) 0.037(6) -0.040(6)
O3 0.126(8) 0.062(5) 0.078(5) -0.005(4) -0.041(5) -0.058(5)
C3 0.067(7) 0.064(6) 0.064(6) -0.025(5) -0.004(5) -0.021(5)
O4 0.101(7) 0.076(5) 0.061(5) -0.004(4) 0.015(5) -0.056(5)
C4 0.140(13) 0.085(8) 0.053(6) -0.023(6) 0.021(7) -0.070(9)
O5 0.132(8) 0.119(8) 0.050(4) -0.011(5) 0.013(5) -0.088(7)
C5 0.116(11) 0.109(10) 0.056(7) -0.009(7) -0.001(7) -0.069(10)

loop_
_atom_type_symbol
_atom_type_description
_atom_type_scat_dispersion_real
_atom_type_scat_dispersion_imag
_atom_type_scat_source
C C 0.0033 0.0016 'International Tables Vol C Tables 4.2.6.8 and 6.1.1.4'
H H 0.0000 0.0000 'International Tables Vol C Tables 4.2.6.8 and 6.1.1.4'
O O 0.0106 0.0060 'International Tables Vol C Tables 4.2.6.8 and 6.1.1.4'
Cl Cl 0.1484 0.1585 'International Tables Vol C Tables 4.2.6.8 and 6.1.1.4'
Nb Nb -2.0727 0.6215 'International Tables Vol C Tables 4.2.6.8 and 6.1.1.4'

loop_
_geom_angle_atom_site_label_1
_geom_angle_atom_site_label_2
_geom_angle_atom_site_label_3
_geom_angle
_geom_angle_site_symmetry_1
_geom_angle_site_symmetry_3
O1 Nb1 Cl5 81.13(15) . .
O1 Nb1 Cl6 80.73(15) . .
Cl5 Nb1 Cl6 161.86(6) . .
O1 Nb1 Cl2 82.09(15) . .
Cl5 Nb1 Cl2 88.78(6) . .
Cl6 Nb1 Cl2 88.48(6) . .
O1 Nb1 Cl3 80.18(15) . .
Cl5 Nb1 Cl3 88.44(6) . .
Cl6 Nb1 Cl3 88.73(6) . .
Cl2 Nb1 Cl3 162.27(6) . .
O1 Nb1 Nb2 134.00(15) . 2_666
Cl5 Nb1 Nb2 96.01(4) . 2_666
Cl6 Nb1 Nb2 96.75(5) . 2_666
Cl2 Nb1 Nb2 143.91(5) . 2_666
Cl3 Nb1 Nb2 53.82(4) . 2_666
O1 Nb1 Nb2 136.05(15) . .
Cl5 Nb1 Nb2 96.69(5) . .
Cl6 Nb1 Nb2 96.16(5) . .
Cl2 Nb1 Nb2 53.96(4) . .
Cl3 Nb1 Nb2 143.77(5) . .
Nb2 Nb1 Nb2 89.95(2) 2_666 .
O1 Nb1 Nb3 134.31(14) . .
Cl5 Nb1 Nb3 144.55(5) . .
Cl6 Nb1 Nb3 53.59(4) . .
Cl2 Nb1 Nb3 96.26(4) . .
Cl3 Nb1 Nb3 96.14(4) . .
Nb2 Nb1 Nb3 60.477(19) 2_666 .
Nb2 Nb1 Nb3 60.14(2) . .
O1 Nb1 Nb3 134.70(14) . 2_666
Cl5 Nb1 Nb3 53.57(4) . 2_666
Cl6 Nb1 Nb3 144.57(5) . 2_666
Cl2 Nb1 Nb3 96.20(5) . 2_666
Cl3 Nb1 Nb3 96.21(5) . 2_666
Nb2 Nb1 Nb3 60.10(2) 2_666 2_666
Nb2 Nb1 Nb3 60.36(2) . 2_666
Nb3 Nb1 Nb3 90.97(2) . 2_666
O2 Nb2 Cl7 81.38(15) . .
O2 Nb2 Cl4 80.57(15) . .
Cl7 Nb2 Cl4 161.95(6) . .
O2 Nb2 Cl3 81.93(15) . 2_666
Cl7 Nb2 Cl3 89.15(6) . 2_666
Cl4 Nb2 Cl3 88.16(6) . 2_666
O2 Nb2 Cl2 80.23(15) . .
Cl7 Nb2 Cl2 88.59(6) . .
Cl4 Nb2 Cl2 88.52(6) . .
Cl3 Nb2 Cl2 162.16(6) 2_666 .
O2 Nb2 Nb1 135.95(15) . 2_666
Cl7 Nb2 Nb1 96.74(5) . 2_666
Cl4 Nb2 Nb1 96.09(5) . 2_666
Cl3 Nb2 Nb1 54.02(4) 2_666 2_666
Cl2 Nb2 Nb1 143.82(5) . 2_666
O2 Nb2 Nb1 134.00(15) . .
Cl7 Nb2 Nb1 96.29(5) . .
Cl4 Nb2 Nb1 96.33(5) . .
Cl3 Nb2 Nb1 144.06(5) 2_666 .
Cl2 Nb2 Nb1 53.77(4) . .
Nb1 Nb2 Nb1 90.05(2) 2_666 .
O2 Nb2 Nb3 134.98(14) . .
Cl7 Nb2 Nb3 53.60(4) . .
Cl4 Nb2 Nb3 144.45(5) . .
Cl3 Nb2 Nb3 96.63(5) 2_666 .
Cl2 Nb2 Nb3 96.24(5) . .
Nb1 Nb2 Nb3 60.48(2) 2_666 .
Nb1 Nb2 Nb3 60.29(2) . .
O2 Nb2 Nb3 133.99(14) . 2_666
Cl7 Nb2 Nb3 144.62(5) . 2_666
Cl4 Nb2 Nb3 53.43(4) . 2_666
Cl3 Nb2 Nb3 96.05(5) 2_666 2_666
Cl2 Nb2 Nb3 96.02(4) . 2_666
Nb1 Nb2 Nb3 60.17(2) 2_666 2_666
Nb1 Nb2 Nb3 60.29(2) . 2_666
Nb3 Nb2 Nb3 91.02(2) . 2_666
Cl7 Nb3 Cl6 88.64(6) . .
Cl7 Nb3 Cl4 164.34(6) . 2_666
Cl6 Nb3 Cl4 89.02(6) . 2_666
Cl7 Nb3 Cl5 88.87(6) . 2_666
Cl6 Nb3 Cl5 164.65(6) . 2_666
Cl4 Nb3 Cl5 89.30(6) 2_666 2_666
Cl7 Nb3 Cl1 81.87(6) . .
Cl6 Nb3 Cl1 82.40(6) . .
Cl4 Nb3 Cl1 82.47(6) 2_666 .
Cl5 Nb3 Cl1 82.24(6) 2_666 .
Cl7 Nb3 Nb2 53.33(4) . .
Cl6 Nb3 Nb2 95.48(5) . .
Cl4 Nb3 Nb2 142.34(5) 2_666 .
Cl5 Nb3 Nb2 95.16(5) 2_666 .
Cl1 Nb3 Nb2 135.20(5) . .
Cl7 Nb3 Nb1 95.56(4) . .
Cl6 Nb3 Nb1 53.23(4) . .
Cl4 Nb3 Nb1 95.43(5) 2_666 .
Cl5 Nb3 Nb1 142.12(5) 2_666 .
Cl1 Nb3 Nb1 135.63(5) . .
Nb2 Nb3 Nb1 59.57(2) . .
Cl7 Nb3 Nb1 95.75(5) . 2_666
Cl6 Nb3 Nb1 142.25(4) . 2_666
Cl4 Nb3 Nb1 95.57(5) 2_666 2_666
Cl5 Nb3 Nb1 53.10(4) 2_666 2_666
Cl1 Nb3 Nb1 135.34(5) . 2_666
Nb2 Nb3 Nb1 59.42(2) . 2_666
Nb1 Nb3 Nb1 89.03(2) . 2_666
Cl7 Nb3 Nb2 142.31(5) . 2_666
Cl6 Nb3 Nb2 95.64(5) . 2_666
Cl4 Nb3 Nb2 53.36(4) 2_666 2_666
Cl5 Nb3 Nb2 95.58(4) 2_666 2_666
Cl1 Nb3 Nb2 135.82(5) . 2_666
Nb2 Nb3 Nb2 88.98(2) . 2_666
Nb1 Nb3 Nb2 59.353(19) . 2_666
Nb1 Nb3 Nb2 59.35(2) 2_666 2_666
Nb1 Cl2 Nb2 72.27(5) . .
Nb2 Cl3 Nb1 72.17(5) 2_666 .
Nb2 Cl4 Nb3 73.21(5) . 2_666
Nb1 Cl5 Nb3 73.33(4) . 2_666
Nb1 Cl6 Nb3 73.18(5) . .
Nb2 Cl7 Nb3 73.07(5) . .
C1 O1 Nb1 131.9(5) . .
C2 O2 Nb2 133.5(5) . .

loop_
_geom_bond_atom_site_label_1
_geom_bond_atom_site_label_2
_geom_bond_distance
_geom_bond_site_symmetry_2
Nb1 O1 2.235(5) .
Nb1 Cl5 2.4478(16) .
Nb1 Cl6 2.4482(18) .
Nb1 Cl2 2.4597(17) .
Nb1 Cl3 2.4662(17) .
Nb1 Nb2 2.9013(8) 2_666
Nb1 Nb2 2.9044(8) .
Nb1 Nb3 2.9256(8) .
Nb1 Nb3 2.9325(9) 2_666
Nb2 O2 2.269(5) .
Nb2 Cl7 2.4490(17) .
Nb2 Cl4 2.4594(18) .
Nb2 Cl3 2.4600(18) 2_666
Nb2 Cl2 2.4656(17) .
Nb2 Nb1 2.9013(8) 2_666
Nb2 Nb3 2.9212(9) .
Nb2 Nb3 2.9345(8) 2_666
Nb3 Cl7 2.4578(17) .
Nb3 Cl6 2.4598(18) .
Nb3 Cl4 2.4617(17) 2_666
Nb3 Cl5 2.4631(17) 2_666
Nb3 Cl1 2.5814(18) .
Nb3 Nb1 2.9325(9) 2_666
Nb3 Nb2 2.9345(8) 2_666
Cl3 Nb2 2.4600(18) 2_666
Cl4 Nb3 2.4617(17) 2_666
Cl5 Nb3 2.4631(17) 2_666
O1 C1 1.439(9) .
O2 C2 1.392(10) .
O3 C3 1.363(12) .
O4 C4 1.362(15) .
O5 C5 1.401(15) .
